data_7124959
loop_
_publ_author_name
'Zhao, Quan-Qing'
'Hu, Xiao-Qiang'
'Yang, Meng-Nan'
'Chen, Jia-Rong'
'Xiao, Wen-Jing'

_publ_section_title
;
 A visible-light photocatalytic N-radical cascade of hydrazones for the
 synthesis of dihydropyrazole-fused benzosultams.
;
_journal_issue 86
_journal_name_full 'Chemical communications (Cambridge, England)'
_journal_page_first 12749
_journal_page_last 12752
_journal_paper_doi 10.1039/c6cc05897c
_journal_volume 52
_journal_year 2016
_chemical_absolute_configuration ad
_chemical_formula_moiety 'C19 H22 N2 O2 S'
_chemical_formula_sum 'C19 H22 N2 O2 S'
_chemical_formula_weight 342.45
_space_group_IT_number 4
_space_group_name_Hall 'P 2yb'
_space_group_name_H-M_alt 'P 1 21 1'
_symmetry_cell_setting monoclinic
_symmetry_space_group_name_Hall 'P 2yb'
_symmetry_space_group_name_H-M 'P 1 21 1'
_atom_sites_solution_hydrogens geom
_atom_sites_solution_primary direct
_atom_sites_solution_secondary difmap
_audit_creation_method SHELXL-97
_audit_update_record
;
2016-07-17 deposited with the CCDC.
2016-10-05 downloaded from the CCDC.
;
_cell_angle_alpha 90.00
_cell_angle_beta 102.244(3)
_cell_angle_gamma 90.00
_cell_formula_units_Z 2
_cell_length_a 9.5967(10)
_cell_length_b 9.2650(8)
_cell_length_c 10.1709(10)
_cell_measurement_reflns_used 1607
_cell_measurement_temperature 173(2)
_cell_measurement_theta_max 24.19
_cell_measurement_theta_min 3.09
_cell_volume 883.76(15)
_computing_structure_refinement 'SHELXL-97 (Sheldrick, 2008)'
_computing_structure_solution 'SHELXS-97 (Sheldrick, 2008)'
_diffrn_ambient_temperature 173(2)
_diffrn_measured_fraction_theta_full 0.981
_diffrn_measured_fraction_theta_max 0.981
_diffrn_measurement_device_type 'PHOTON100 CMOS detector'
_diffrn_measurement_method 'omega scan'
_diffrn_radiation_monochromator 'TRIUMPH curved crystal monochromator'
_diffrn_radiation_source 'fine-focus sealed tube'
_diffrn_radiation_type MoK\a
_diffrn_radiation_wavelength 0.71073
_diffrn_reflns_av_R_equivalents 0.0467
_diffrn_reflns_av_sigmaI/netI 0.0707
_diffrn_reflns_limit_h_max 10
_diffrn_reflns_limit_h_min -11
_diffrn_reflns_limit_k_max 10
_diffrn_reflns_limit_k_min -10
_diffrn_reflns_limit_l_max 12
_diffrn_reflns_limit_l_min -12
_diffrn_reflns_number 5825
_diffrn_reflns_theta_full 25.35
_diffrn_reflns_theta_max 25.35
_diffrn_reflns_theta_min 3.09
_exptl_absorpt_coefficient_mu 0.197
_exptl_absorpt_correction_T_max 0.7452
_exptl_absorpt_correction_T_min 0.6563
_exptl_absorpt_correction_type multi-scan
_exptl_absorpt_process_details 'SADABS (Bruker, 2012)'
_exptl_crystal_density_diffrn 1.287
_exptl_crystal_density_method 'not measured'
_exptl_crystal_description block
_exptl_crystal_F_000 364
_exptl_crystal_size_max 0.24
_exptl_crystal_size_mid 0.21
_exptl_crystal_size_min 0.16
_refine_diff_density_max 0.209
_refine_diff_density_min -0.180
_refine_diff_density_rms 0.044
_refine_ls_abs_structure_details 'Flack H D (1983), Acta Cryst. A39, 876-881'
_refine_ls_abs_structure_Flack 0.06(8)
_refine_ls_extinction_method none
_refine_ls_goodness_of_fit_ref 1.026
_refine_ls_hydrogen_treatment constr
_refine_ls_matrix_type full
_refine_ls_number_parameters 220
_refine_ls_number_reflns 3038
_refine_ls_number_restraints 1
_refine_ls_restrained_S_all 1.026
_refine_ls_R_factor_all 0.0760
_refine_ls_R_factor_gt 0.0438
_refine_ls_shift/su_max 0.000
_refine_ls_shift/su_mean 0.000
_refine_ls_structure_factor_coef Fsqd
_refine_ls_weighting_details 'calc w=1/[\s^2^(Fo^2^)+(0.0344P)^2^+0.0000P] where P=(Fo^2^+2Fc^2^)/3'
_refine_ls_weighting_scheme calc
_refine_ls_wR_factor_gt 0.0767
_refine_ls_wR_factor_ref 0.0863
_reflns_number_gt 2294
_reflns_number_total 3038
_reflns_threshold_expression >2sigma(I)
_cod_data_source_file c6cc05897c2.cif
_cod_data_source_block 1
_cod_depositor_comments
;
The following automatic conversions were performed:

data item '_symmetry_cell_setting' value 'Monoclinic' was changed to
'monoclinic' in accordance with the
/home/saulius/struct/COD-crude-data/automatic-downloads/DataCite-retrospective/RSC/depositions/lib/dictionaries/cif_core.dic
dictionary named 'cif_core.dic' version 2.4.2 last updated on
2011-04-26.

Automatic conversion script
Id: cif_fix_values 6909 2019-04-08 15:41:33Z antanas 
;
_cod_original_sg_symbol_Hall 'P2yb   '
_cod_original_sg_symbol_H-M 'P2(1)   '
_cod_database_code 7124959

loop_
_symmetry_equiv_pos_as_xyz
'x, y, z'
'-x, y+1/2, -z'

loop_
_atom_site_label
_atom_site_type_symbol
_atom_site_fract_x
_atom_site_fract_y
_atom_site_fract_z
_atom_site_U_iso_or_equiv
_atom_site_adp_type
_atom_site_occupancy
_atom_site_symmetry_multiplicity
_atom_site_calc_flag
_atom_site_refinement_flags
C1 C 0.4946(3) 0.0442(3) 0.2149(3) 0.0236(7) Uani 1 1 d .
H1 H 0.5583 0.0698 0.1523 0.028 Uiso 1 1 calc R
C2 C 0.5353(3) 0.1405(3) 0.3409(3) 0.0254(7) Uani 1 1 d .
C3 C 0.6683(3) 0.0566(3) 0.4106(3) 0.0275(7) Uani 1 1 d .
C4 C 0.3790(3) -0.2189(4) 0.0709(3) 0.0292(7) Uani 1 1 d .
C5 C 0.3298(3) -0.0713(3) 0.0189(3) 0.0286(8) Uani 1 1 d .
H5 H 0.3933 -0.0385 -0.0415 0.034 Uiso 1 1 calc R
C6 C 0.1787(4) -0.0781(4) -0.0643(3) 0.0367(8) Uani 1 1 d .
H6 H 0.1367 0.0098 -0.1012 0.044 Uiso 1 1 calc R
C7 C 0.1009(4) -0.1966(4) -0.0896(3) 0.0413(9) Uani 1 1 d .
C8 C 0.1554(4) -0.3408(4) -0.0342(4) 0.0519(11) Uani 1 1 d .
H8A H 0.0899 -0.3794 0.0204 0.062 Uiso 1 1 calc R
H8B H 0.1536 -0.4081 -0.1102 0.062 Uiso 1 1 calc R
C9 C 0.3023(4) -0.3375(4) 0.0501(3) 0.0376(9) Uani 1 1 d .
H9 H 0.3423 -0.4246 0.0906 0.045 Uiso 1 1 calc R
C10 C -0.0485(4) -0.1938(4) -0.1749(4) 0.0658(13) Uani 1 1 d .
H10A H -0.0697 -0.0971 -0.2127 0.099 Uiso 1 1 calc R
H10B H -0.1168 -0.2185 -0.1191 0.099 Uiso 1 1 calc R
H10C H -0.0561 -0.2641 -0.2481 0.099 Uiso 1 1 calc R
C11 C 0.3430(3) 0.0388(3) 0.1344(3) 0.0289(8) Uani 1 1 d .
H11A H 0.3143 0.1356 0.0970 0.035 Uiso 1 1 calc R
H11B H 0.2781 0.0111 0.1940 0.035 Uiso 1 1 calc R
C12 C 0.5654(4) 0.2947(3) 0.3012(3) 0.0391(9) Uani 1 1 d .
H12A H 0.5878 0.3552 0.3820 0.059 Uiso 1 1 calc R
H12B H 0.4812 0.3333 0.2394 0.059 Uiso 1 1 calc R
H12C H 0.6466 0.2945 0.2568 0.059 Uiso 1 1 calc R
C13 C 0.4210(3) 0.1370(3) 0.4260(3) 0.0341(8) Uani 1 1 d .
H13A H 0.3943 0.0367 0.4388 0.051 Uiso 1 1 calc R
H13B H 0.3368 0.1907 0.3798 0.051 Uiso 1 1 calc R
H13C H 0.4589 0.1813 0.5138 0.051 Uiso 1 1 calc R
C14 C 0.7922(3) 0.1134(3) 0.5100(3) 0.0294(8) Uani 1 1 d .
C15 C 0.7753(4) 0.2171(3) 0.6049(3) 0.0393(9) Uani 1 1 d .
H15 H 0.6831 0.2528 0.6075 0.047 Uiso 1 1 calc R
C16 C 0.8946(4) 0.2680(4) 0.6958(3) 0.0448(9) Uani 1 1 d .
H16 H 0.8828 0.3363 0.7623 0.054 Uiso 1 1 calc R
C17 C 1.0287(4) 0.2210(3) 0.6908(3) 0.0415(9) Uani 1 1 d .
H17 H 1.1093 0.2584 0.7521 0.050 Uiso 1 1 calc R
C18 C 1.0468(4) 0.1192(4) 0.5965(3) 0.0481(10) Uani 1 1 d .
H18 H 1.1397 0.0867 0.5924 0.058 Uiso 1 1 calc R
C19 C 0.9278(4) 0.0647(4) 0.5075(3) 0.0411(9) Uani 1 1 d .
H19 H 0.9400 -0.0070 0.4441 0.049 Uiso 1 1 calc R
N1 N 0.6706(3) -0.0765(3) 0.3726(2) 0.0286(6) Uani 1 1 d .
N2 N 0.5402(3) -0.0998(2) 0.2760(2) 0.0277(6) Uani 1 1 d .
O1 O 0.6495(2) -0.1797(2) 0.07772(19) 0.0355(6) Uani 1 1 d .
O2 O 0.5872(2) -0.3606(2) 0.2321(2) 0.0402(6) Uani 1 1 d .
S1 S 0.55615(9) -0.22618(7) 0.16305(7) 0.0296(2) Uani 1 1 d .

loop_
_atom_site_aniso_label
_atom_site_aniso_U_11
_atom_site_aniso_U_22
_atom_site_aniso_U_33
_atom_site_aniso_U_23
_atom_site_aniso_U_13
_atom_site_aniso_U_12
C1 0.0314(18) 0.0162(16) 0.0248(17) 0.0000(13) 0.0098(14) -0.0002(13)
C2 0.0351(19) 0.0190(17) 0.0221(15) 0.0005(13) 0.0060(14) 0.0025(14)
C3 0.040(2) 0.0212(17) 0.0237(16) 0.0006(13) 0.0117(15) 0.0009(14)
C4 0.0385(19) 0.0241(17) 0.0258(15) -0.0069(16) 0.0088(13) -0.0012(17)
C5 0.0305(19) 0.0285(19) 0.0252(17) 0.0005(14) 0.0021(14) -0.0043(15)
C6 0.034(2) 0.040(2) 0.0339(19) 0.0024(16) 0.0026(16) -0.0005(17)
C7 0.033(2) 0.050(3) 0.0411(19) 0.0004(18) 0.0077(15) -0.0087(18)
C8 0.046(3) 0.044(2) 0.063(2) -0.003(2) 0.006(2) -0.0158(19)
C9 0.043(2) 0.030(2) 0.042(2) 0.0033(16) 0.0132(17) 0.0031(17)
C10 0.046(3) 0.065(3) 0.076(3) -0.003(2) -0.009(2) -0.017(2)
C11 0.0330(19) 0.0255(18) 0.0274(17) 0.0034(14) 0.0044(14) 0.0019(15)
C12 0.059(2) 0.023(2) 0.0325(17) 0.0005(15) 0.0016(15) -0.0003(17)
C13 0.039(2) 0.0347(19) 0.0288(16) -0.0036(16) 0.0072(15) 0.0055(16)
C14 0.0319(19) 0.0310(19) 0.0240(17) 0.0022(14) 0.0029(14) -0.0005(15)
C15 0.033(2) 0.040(2) 0.044(2) -0.0102(16) 0.0045(16) 0.0053(16)
C16 0.048(2) 0.042(2) 0.0428(19) -0.014(2) 0.0063(16) -0.007(2)
C17 0.036(2) 0.042(2) 0.043(2) 0.0000(16) 0.0022(18) -0.0080(17)
C18 0.030(2) 0.063(3) 0.051(2) -0.005(2) 0.0086(17) 0.0032(19)
C19 0.037(2) 0.042(2) 0.044(2) -0.0078(17) 0.0085(18) 0.0019(17)
N1 0.0297(16) 0.0295(15) 0.0253(14) 0.0005(12) 0.0031(12) 0.0033(12)
N2 0.0331(16) 0.0234(14) 0.0248(14) 0.0008(11) 0.0018(12) 0.0040(12)
O1 0.0383(14) 0.0380(14) 0.0316(11) -0.0043(10) 0.0106(10) 0.0055(10)
O2 0.0573(16) 0.0235(12) 0.0350(12) -0.0004(10) -0.0008(11) 0.0073(11)
S1 0.0381(5) 0.0226(4) 0.0273(4) -0.0035(4) 0.0054(3) 0.0044(4)

loop_
_atom_type_symbol
_atom_type_description
_atom_type_scat_dispersion_real
_atom_type_scat_dispersion_imag
_atom_type_scat_source
C C 0.0033 0.0016 'International Tables Vol C Tables 4.2.6.8 and 6.1.1.4'
H H 0.0000 0.0000 'International Tables Vol C Tables 4.2.6.8 and 6.1.1.4'
N N 0.0061 0.0033 'International Tables Vol C Tables 4.2.6.8 and 6.1.1.4'
O O 0.0106 0.0060 'International Tables Vol C Tables 4.2.6.8 and 6.1.1.4'
S S 0.1246 0.1234 'International Tables Vol C Tables 4.2.6.8 and 6.1.1.4'

loop_
_geom_angle_atom_site_label_1
_geom_angle_atom_site_label_2
_geom_angle_atom_site_label_3
_geom_angle
N2 C1 C11 111.0(2)
N2 C1 C2 99.8(2)
C11 C1 C2 120.9(2)
N2 C1 H1 108.1
C11 C1 H1 108.1
C2 C1 H1 108.1
C12 C2 C3 114.2(3)
C12 C2 C13 111.5(2)
C3 C2 C13 110.6(2)
C12 C2 C1 110.5(2)
C3 C2 C1 97.5(2)
C13 C2 C1 111.8(2)
N1 C3 C14 118.6(3)
N1 C3 C2 114.2(3)
C14 C3 C2 127.1(3)
C9 C4 C5 125.4(3)
C9 C4 S1 119.9(3)
C5 C4 S1 114.7(2)
C4 C5 C6 110.5(3)
C4 C5 C11 111.4(2)
C6 C5 C11 111.5(3)
C4 C5 H5 107.8
C6 C5 H5 107.8
C11 C5 H5 107.8
C7 C6 C5 125.2(3)
C7 C6 H6 117.4
C5 C6 H6 117.4
C6 C7 C8 121.9(3)
C6 C7 C10 121.7(3)
C8 C7 C10 116.3(3)
C9 C8 C7 114.2(3)
C9 C8 H8A 108.7
C7 C8 H8A 108.7
C9 C8 H8B 108.7
C7 C8 H8B 108.7
H8A C8 H8B 107.6
C4 C9 C8 122.7(3)
C4 C9 H9 118.6
C8 C9 H9 118.6
C7 C10 H10A 109.5
C7 C10 H10B 109.5
H10A C10 H10B 109.5
C7 C10 H10C 109.5
H10A C10 H10C 109.5
H10B C10 H10C 109.5
C1 C11 C5 110.4(2)
C1 C11 H11A 109.6
C5 C11 H11A 109.6
C1 C11 H11B 109.6
C5 C11 H11B 109.6
H11A C11 H11B 108.1
C2 C12 H12A 109.5
C2 C12 H12B 109.5
H12A C12 H12B 109.5
C2 C12 H12C 109.5
H12A C12 H12C 109.5
H12B C12 H12C 109.5
C2 C13 H13A 109.5
C2 C13 H13B 109.5
H13A C13 H13B 109.5
C2 C13 H13C 109.5
H13A C13 H13C 109.5
H13B C13 H13C 109.5
C19 C14 C15 119.0(3)
C19 C14 C3 119.6(3)
C15 C14 C3 121.4(3)
C16 C15 C14 119.5(3)
C16 C15 H15 120.2
C14 C15 H15 120.2
C17 C16 C15 120.9(3)
C17 C16 H16 119.5
C15 C16 H16 119.5
C16 C17 C18 120.0(3)
C16 C17 H17 120.0
C18 C17 H17 120.0
C17 C18 C19 119.5(3)
C17 C18 H18 120.3
C19 C18 H18 120.3
C14 C19 C18 121.0(3)
C14 C19 H19 119.5
C18 C19 H19 119.5
C3 N1 N2 106.3(2)
N1 N2 C1 106.6(2)
N1 N2 S1 112.51(18)
C1 N2 S1 113.64(18)
O2 S1 O1 117.76(13)
O2 S1 N2 108.22(12)
O1 S1 N2 111.37(12)
O2 S1 C4 111.88(15)
O1 S1 C4 108.75(13)
N2 S1 C4 96.91(13)

loop_
_geom_bond_atom_site_label_1
_geom_bond_atom_site_label_2
_geom_bond_distance
C1 N2 1.498(3)
C1 C11 1.512(4)
C1 C2 1.542(4)
C1 H1 1.0000
C2 C12 1.529(4)
C2 C3 1.534(4)
C2 C13 1.535(4)
C3 N1 1.295(3)
C3 C14 1.484(4)
C4 C9 1.315(4)
C4 C5 1.505(4)
C4 S1 1.760(3)
C5 C6 1.517(4)
C5 C11 1.541(4)
C5 H5 1.0000
C6 C7 1.322(5)
C6 H6 0.9500
C7 C8 1.500(5)
C7 C10 1.511(4)
C8 C9 1.487(5)
C8 H8A 0.9900
C8 H8B 0.9900
C9 H9 0.9500
C10 H10A 0.9800
C10 H10B 0.9800
C10 H10C 0.9800
C11 H11A 0.9900
C11 H11B 0.9900
C12 H12A 0.9800
C12 H12B 0.9800
C12 H12C 0.9800
C13 H13A 0.9800
C13 H13B 0.9800
C13 H13C 0.9800
C14 C19 1.383(4)
C14 C15 1.396(4)
C15 C16 1.392(4)
C15 H15 0.9500
C16 C17 1.370(4)
C16 H16 0.9500
C17 C18 1.382(5)
C17 H17 0.9500
C18 C19 1.394(4)
C18 H18 0.9500
C19 H19 0.9500
N1 N2 1.434(3)
N2 S1 1.670(3)
O1 S1 1.439(2)
O2 S1 1.430(2)
